data_1542778
loop_
_publ_author_name
'Wright, James S.'
'Vit\'orica-Yrez\'abal, I\~nigo J.'
'Adams, Harry'
'Thompson, Stephen P.'
'Hill, Adrian H.'
'Brammer, Lee'

_publ_section_title
;
 Solvent-vapour-assisted pathways and the role of pre-organization in
 solid-state transformations of coordination polymers
;
_journal_issue 2
_journal_name_full IUCrJ
_journal_page_first 188
_journal_page_last 197
_journal_paper_doi 10.1107/S2052252515000147
_journal_volume 2
_journal_year 2015
_chemical_formula_moiety 'C40 H16 Ag4 F28 N4 O8, 3(C7.43 H8.85)'
_chemical_formula_sum 'C62.275 H42.55 Ag4 F28 N4 O8'
_chemical_formula_weight 1938.33
_space_group_crystal_system triclinic
_space_group_IT_number 2
_space_group_name_Hall '-P 1'
_space_group_name_H-M_alt 'P -1'
_symmetry_Int_Tables_number 2
_symmetry_space_group_name_Hall '-P 1'
_symmetry_space_group_name_H-M 'P -1'
_atom_sites_solution_primary direct
_audit_creation_date 2014-10-17
_audit_creation_method
;
Olex2 1.2
(compiled 2014.09.19 svn.r3010 for OlexSys, GUI svn.r4874)
;
_cell_angle_alpha 72.054(2)
_cell_angle_beta 86.608(3)
_cell_angle_gamma 83.149(3)
_cell_formula_units_Z 1
_cell_length_a 10.6658(15)
_cell_length_b 11.2395(14)
_cell_length_c 14.325(2)
_cell_measurement_reflns_used 2414
_cell_measurement_temperature 100
_cell_measurement_theta_max 24.387
_cell_measurement_theta_min 3.518
_cell_volume 1621.6(4)
_computing_cell_refinement 'SAINT v7.60A (Bruker, 2009)'
_computing_data_reduction 'SAINT v7.60A (Bruker, 2009)'
_computing_molecular_graphics 'Olex2 (Dolomanov et al., 2009)'
_computing_publication_material 'Olex2 (Dolomanov et al., 2009)'
_computing_structure_refinement 'olex2.refine (Bourhis et al., 2013)'
_computing_structure_solution 'XS (Sheldrick, 2008)'
_diffrn_ambient_temperature 100
_diffrn_measured_fraction_theta_full 0.9400
_diffrn_measured_fraction_theta_max 0.9400
_diffrn_measurement_device_type 'Bruker APEX-II CCD'
_diffrn_measurement_method '\f and \w scans'
_diffrn_radiation_monochromator graphite
_diffrn_radiation_type 'Mo K\a'
_diffrn_radiation_wavelength 0.71073
_diffrn_reflns_av_R_equivalents 0.0484
_diffrn_reflns_av_unetI/netI 0.0927
_diffrn_reflns_limit_h_max 13
_diffrn_reflns_limit_h_min -13
_diffrn_reflns_limit_k_max 14
_diffrn_reflns_limit_k_min -13
_diffrn_reflns_limit_l_max 17
_diffrn_reflns_limit_l_min -18
_diffrn_reflns_number 10048
_diffrn_reflns_theta_full 27.6158
_diffrn_reflns_theta_max 27.62
_diffrn_reflns_theta_min 3.43
_diffrn_standards_number 0
_exptl_absorpt_coefficient_mu 1.330
_exptl_absorpt_correction_T_max 0.7456
_exptl_absorpt_correction_T_min 0.6139
_exptl_absorpt_correction_type multi-scan
_exptl_absorpt_process_details
;
SADABS-2008/1 (Bruker,2008) was used for absorption correction.
wR2(int) was 0.0726 before and 0.0556 after correction.
The Ratio of minimum to maximum transmission is 0.8234.
The \l/2 correction factor is 0.0015.
;
_exptl_crystal_colour yellow
_exptl_crystal_colour_primary yellow
_exptl_crystal_density_diffrn 1.9847
_exptl_crystal_description plate
_exptl_crystal_F_000 945.4382
_exptl_crystal_size_max 0.32
_exptl_crystal_size_mid 0.2
_exptl_crystal_size_min 0.12
_refine_diff_density_max 1.8902
_refine_diff_density_min -1.6292
_refine_diff_density_rms 0.2564
_refine_ls_d_res_high 0.7666
_refine_ls_d_res_low 5.9359
_refine_ls_goodness_of_fit_ref 1.0196
_refine_ls_hydrogen_treatment mixed
_refine_ls_matrix_type full
_refine_ls_number_constraints 50
_refine_ls_number_parameters 382
_refine_ls_number_reflns 7080
_refine_ls_number_restraints 36
_refine_ls_restrained_S_all 1.0146
_refine_ls_R_factor_all 0.0997
_refine_ls_R_factor_gt 0.0709
_refine_ls_shift/su_max 0.0009
_refine_ls_shift/su_mean 0.0000
_refine_ls_structure_factor_coef Fsqd
_refine_ls_weighting_details 'w=1/[\s^2^(Fo^2^)+(0.1048P)^2^+7.5111P] where P=(Fo^2^+2Fc^2^)/3'
_refine_ls_weighting_scheme calc
_refine_ls_wR_factor_gt 0.1833
_refine_ls_wR_factor_ref 0.2074
_reflns_Friedel_coverage 0.0
_reflns_limit_h_max 13
_reflns_limit_h_min -13
_reflns_limit_k_max 14
_reflns_limit_k_min -13
_reflns_limit_l_max 18
_reflns_limit_l_min 0
_reflns_number_gt 4917
_reflns_number_total 7080
_reflns_threshold_expression I>=2u(I)
_cod_data_source_file bi5040.cif
_cod_data_source_block 1-tol-pxyl.tol.pxyl
_cod_database_code 1542778
_publcif_datablock.id {43b4545e-c65d-43d8-917a-b92b9f8d713c}

_olex2_refinement_description
;
1. Others
 Fixed Sof: H52(0.2875) C53(0.7125) H53a(0.7125) H53b(0.7125) H53c(0.7125)
 H72(0.2875) C73(0.7125) H73a(0.7125) H73b(0.7125) H73c(0.7125) H61(0.2875)
 C63(0.7125) H63a(0.7125) H63b(0.7125) H63c(0.7125)
;
_olex2_submission_special_instructions 'No special instructions were received'
_publcif_info_exptl_table_max_cols 4
_publcif_info_exptl_table_use_headnotes n

loop_
_space_group_symop_id
_space_group_symop_operation_xyz
1 x,y,z
2 -x,-y,-z

loop_
_atom_site_label
_atom_site_type_symbol
_atom_site_fract_x
_atom_site_fract_y
_atom_site_fract_z
_atom_site_U_iso_or_equiv
_atom_site_adp_type
_atom_site_occupancy
_atom_site_refinement_flags_posn
_atom_site_disorder_group
Ag1 Ag 0.03466(5) 0.89440(5) 0.42088(4) 0.02534(18) Uani 1.000000 . .
Ag2 Ag 0.25492(5) 0.69489(5) 0.45475(4) 0.02889(18) Uani 1.000000 . .
C1 C 0.2340(7) 0.9212(7) 0.2578(6) 0.0285(16) Uani 1.000000 . .
C2 C 0.2872(8) 0.9820(8) 0.1529(6) 0.0342(17) Uiso 1.000000 . .
C3 C 0.2133(14) 0.9610(13) 0.0763(10) 0.074(3) Uiso 1.000000 . .
C4 C 0.2502(14) 1.0086(13) -0.0316(10) 0.073(3) Uiso 1.000000 . .
C5 C 0.2102(7) 0.8690(7) 0.5981(4) 0.0266(15) Uani 1.000000 D .
C6 C 0.2502(4) 0.8997(4) 0.6889(3) 0.0364(18) Uiso 1.000000 D .
C7 C 0.3570(5) 0.9859(4) 0.6692(4) 0.053(2) Uiso 1.000000 D .
C8 C 0.4914(5) 0.9270(5) 0.6537(4) 0.075(4) Uiso 1.000000 D .
C100 C -0.1916(8) 0.6988(8) 0.7048(6) 0.0335(18) Uani 1.000000 . .
H100 H -0.1994(8) 0.7452(8) 0.7506(6) 0.040(2) Uiso 1.000000 R .
C101 C -0.1401(7) 0.7495(6) 0.6135(6) 0.0248(15) Uani 1.000000 . .
H101 H -0.1083(7) 0.8291(6) 0.5968(6) 0.0298(18) Uiso 1.000000 R .
C102 C -0.1343(6) 0.6818(6) 0.5430(5) 0.0216(14) Uani 1.000000 . .
C103 C -0.0873(6) 0.6706(6) 0.3873(5) 0.0220(14) Uani 1.000000 . .
C104 C -0.0432(7) 0.7234(7) 0.2885(6) 0.0290(16) Uani 1.000000 . .
H104 H -0.0129(7) 0.8037(7) 0.2692(6) 0.0348(19) Uiso 1.000000 R .
C105 C -0.0444(7) 0.6604(8) 0.2229(6) 0.0320(17) Uani 1.000000 . .
H105 H -0.0141(7) 0.6970(8) 0.1578(6) 0.038(2) Uiso 1.000000 R .
C106 C -0.0898(8) 0.5399(7) 0.2482(6) 0.0326(17) Uani 1.000000 . .
H106 H -0.0903(8) 0.4973(7) 0.2004(6) 0.039(2) Uiso 1.000000 R .
C200 C 0.2329(7) 0.4209(8) 0.2686(6) 0.0318(17) Uani 1.000000 . .
H200 H 0.2648(7) 0.4559(8) 0.2038(6) 0.038(2) Uiso 1.000000 R .
C201 C 0.2290(7) 0.4886(7) 0.3325(5) 0.0267(15) Uani 1.000000 . .
H201 H 0.2579(7) 0.5697(7) 0.3123(5) 0.0321(18) Uiso 1.000000 R .
C202 C 0.1810(6) 0.4377(7) 0.4304(5) 0.0231(14) Uani 1.000000 . .
C203 C 0.1340(6) 0.4509(6) 0.5858(5) 0.0222(14) Uani 1.000000 . .
C204 C 0.1322(7) 0.5132(7) 0.6590(6) 0.0283(16) Uani 1.000000 . .
H204 H 0.1616(7) 0.5939(7) 0.6422(6) 0.0339(19) Uiso 1.000000 R .
F2A F 0.4066(6) 0.9370(5) 0.1434(4) 0.0568(15) Uiso 1.000000 . .
F2B F 0.2859(6) 1.1065(6) 0.1327(5) 0.0637(16) Uiso 1.000000 . .
F3A F 0.2529(15) 0.8028(14) 0.1002(11) 0.072(4) Uiso 0.478(11) . 1
F3B F 0.0988(13) 0.9349(12) 0.0979(9) 0.057(4) Uiso 0.478(11) . 1
F3Y F 0.1675(14) 0.8665(13) 0.0913(10) 0.069(4) Uiso 0.522(11) . 2
F3Z F 0.0981(14) 1.0576(13) 0.0725(10) 0.075(4) Uiso 0.522(11) . 2
F4A F 0.3731(15) 0.9893(16) -0.0452(11) 0.070(4) Uiso 0.478(11) . 1
F4B F 0.202(2) 0.912(2) -0.0754(15) 0.105(7) Uiso 0.478(11) . 1
F4C F 0.202(2) 1.111(2) -0.0539(15) 0.110(7) Uiso 0.478(11) . 1
F4X F 0.3050(16) 1.1216(14) -0.0574(11) 0.084(5) Uiso 0.522(11) . 2
F4Y F 0.1662(13) 1.0202(13) -0.0954(10) 0.068(4) Uiso 0.522(11) . 2
F4Z F 0.3499(14) 0.9236(15) -0.0403(11) 0.073(4) Uiso 0.522(11) . 2
F6A F 0.2836(5) 0.7942(4) 0.7627(4) 0.0588(15) Uiso 1.000000 D .
F6B F 0.1545(5) 0.9643(4) 0.7246(4) 0.0518(14) Uiso 1.000000 D .
F7A F 0.3330(7) 1.0805(6) 0.5854(4) 0.034(2) Uiso 0.657(17) D 1
F7B F 0.3588(12) 1.0403(9) 0.7409(5) 0.066(3) Uiso 0.657(17) D 1
F8A F 0.5299(12) 0.8416(10) 0.7388(5) 0.091(4) Uiso 0.657(17) D 1
F8B F 0.5013(8) 0.8655(7) 0.5858(5) 0.054(3) Uiso 0.657(17) D 1
F8C F 0.5688(10) 1.0189(8) 0.6225(8) 0.063(3) Uiso 0.657(17) D 1
N1 N -0.0845(6) 0.7327(5) 0.4520(5) 0.0244(13) Uani 1.000000 . .
N2 N 0.1772(5) 0.5027(5) 0.4947(4) 0.0217(12) Uani 1.000000 . .
O1 O 0.1526(5) 0.9897(5) 0.2883(4) 0.0331(12) Uani 1.000000 . .
O2 O 0.2765(5) 0.8105(5) 0.2964(4) 0.0351(13) Uani 1.000000 . .
O3 O 0.1197(5) 0.9368(5) 0.5529(4) 0.0282(11) Uani 1.000000 . .
O4 O 0.2733(5) 0.7774(5) 0.5821(5) 0.0364(13) Uani 1.000000 . .
C51 C 0.5055(9) 0.6262(9) 0.4852(10) 0.054(3) Uani 1.000000 . .
H51 H 0.5088(9) 0.7134(9) 0.4753(10) 0.065(3) Uiso 1.000000 R .
C50 C 0.4768(9) 0.5508(10) 0.5756(10) 0.058(3) Uani 1.000000 . .
H50 H 0.4611(9) 0.5858(10) 0.6282(10) 0.070(4) Uiso 1.000000 R .
C52 C 0.5302(9) 0.5791(10) 0.4066(10) 0.063(3) Uani 1.000000 . .
H52 H 0.5511(9) 0.6320(10) 0.3433(10) 0.075(4) Uiso 0.287500 R 2
C71 C 0.0972(19) 0.4129(17) 0.0284(13) 0.111(3) Uiso 1.000000 . .
H71 H 0.1642(19) 0.3476(17) 0.0491(13) 0.133(4) Uiso 1.000000 R .
C53 C 0.5646(15) 0.6560(17) 0.3056(14) 0.075(5) Uani 0.712500 . 1
H53a H 0.5776(15) 0.6022(17) 0.2627(14) 0.113(8) Uiso 0.712500 R 1
H53b H 0.4963(15) 0.7229(17) 0.2803(14) 0.113(8) Uiso 0.712500 R 1
H53c H 0.6426(15) 0.6934(17) 0.3072(14) 0.113(8) Uiso 0.712500 R 1
C72 C -0.015(2) 0.3837(17) 0.0373(14) 0.111(3) Uiso 1.000000 D .
H72 H -0.024(2) 0.2968(17) 0.0658(14) 0.133(4) Uiso 0.287500 R 2
C70 C 0.127(2) 0.5388(18) -0.0111(14) 0.111(3) Uiso 1.000000 . .
H70 H 0.209(2) 0.5655(18) -0.0183(14) 0.133(4) Uiso 1.000000 R .
C62 C 0.498(2) 0.620(2) -0.0532(14) 0.157(5) Uiso 1.000000 D .
H62 H 0.495(2) 0.707(2) -0.0886(14) 0.189(6) Uiso 1.000000 R .
C73 C -0.040(3) 0.2577(19) 0.0736(19) 0.111(3) Uiso 0.712500 D 1
H73a H -0.132(3) 0.2535(19) 0.0752(19) 0.166(5) Uiso 0.712500 R 1
H73b H 0.001(3) 0.2108(19) 0.0308(19) 0.166(5) Uiso 0.712500 R 1
H73c H -0.008(3) 0.2208(19) 0.1401(19) 0.166(5) Uiso 0.712500 R 1
C61 C 0.526(2) 0.5827(19) 0.0485(15) 0.157(5) Uiso 1.000000 D .
H61 H 0.545(2) 0.6404(19) 0.0808(15) 0.189(6) Uiso 0.287500 R 2
C60 C 0.523(2) 0.4521(18) 0.0978(17) 0.157(5) Uiso 1.000000 D .
H60 H 0.537(2) 0.4206(18) 0.1664(17) 0.189(6) Uiso 1.000000 R .
C63 C 0.561(3) 0.674(2) 0.092(2) 0.157(5) Uiso 0.712500 D 1
H63a H 0.577(3) 0.633(2) 0.162(2) 0.236(8) Uiso 0.712500 R 1
H63b H 0.637(3) 0.708(2) 0.059(2) 0.236(8) Uiso 0.712500 R 1
H63c H 0.492(3) 0.742(2) 0.084(2) 0.236(8) Uiso 0.712500 R 1
F8X F 0.480(3) 0.934(2) 0.5588(7) 0.136(13) Uiso 0.343(17) D 2
F8Y F 0.5296(18) 0.8056(7) 0.7014(16) 0.111(10) Uiso 0.343(17) D 2
F8Z F 0.5877(13) 0.9930(14) 0.658(2) 0.081(8) Uiso 0.343(17) D 2
F7Y F 0.317(3) 1.1031(9) 0.6126(14) 0.127(13) Uiso 0.343(17) D 2
F7Z F 0.3865(19) 0.9968(19) 0.7563(7) 0.061(6) Uiso 0.343(17) D 2

loop_
_atom_site_aniso_label
_atom_site_aniso_U_11
_atom_site_aniso_U_22
_atom_site_aniso_U_33
_atom_site_aniso_U_12
_atom_site_aniso_U_13
_atom_site_aniso_U_23
Ag1 0.0226(3) 0.0238(3) 0.0340(3) -0.0003(2) -0.0011(2) -0.0159(2)
Ag2 0.0271(3) 0.0223(3) 0.0397(4) -0.0006(2) -0.0037(2) -0.0133(2)
C1 0.018(3) 0.039(4) 0.034(4) -0.006(3) -0.002(3) -0.018(3)
C5 0.027(4) 0.025(3) 0.031(4) -0.007(3) -0.003(3) -0.010(3)
C100 0.035(4) 0.039(4) 0.035(4) 0.003(3) -0.007(3) -0.026(4)
C101 0.026(4) 0.020(3) 0.032(4) 0.001(3) 0.001(3) -0.015(3)
C102 0.021(3) 0.020(3) 0.026(4) 0.002(3) -0.007(3) -0.011(3)
C103 0.016(3) 0.025(3) 0.028(4) 0.004(3) -0.002(3) -0.015(3)
C104 0.027(4) 0.028(4) 0.034(4) -0.001(3) -0.004(3) -0.013(3)
C105 0.031(4) 0.041(4) 0.029(4) -0.006(3) -0.004(3) -0.016(3)
C106 0.034(4) 0.037(4) 0.036(4) -0.000(3) -0.003(3) -0.025(4)
C200 0.030(4) 0.040(4) 0.026(4) 0.002(3) 0.002(3) -0.013(3)
C201 0.022(4) 0.030(4) 0.029(4) 0.001(3) -0.002(3) -0.011(3)
C202 0.014(3) 0.028(3) 0.032(4) 0.005(3) -0.001(3) -0.019(3)
C203 0.018(3) 0.021(3) 0.029(4) 0.000(3) -0.006(3) -0.010(3)
C204 0.023(4) 0.029(4) 0.038(4) 0.000(3) -0.006(3) -0.018(3)
N1 0.022(3) 0.023(3) 0.032(3) 0.000(2) -0.001(2) -0.016(3)
N2 0.017(3) 0.024(3) 0.029(3) 0.000(2) -0.006(2) -0.014(2)
O1 0.028(3) 0.032(3) 0.040(3) 0.000(2) 0.005(2) -0.013(2)
O2 0.036(3) 0.030(3) 0.039(3) 0.005(2) -0.006(3) -0.012(2)
O3 0.024(3) 0.032(3) 0.034(3) 0.011(2) -0.010(2) -0.020(2)
O4 0.031(3) 0.030(3) 0.053(4) 0.010(2) -0.016(3) -0.023(3)
C51 0.028(5) 0.039(5) 0.102(9) 0.011(4) -0.029(5) -0.033(6)
C50 0.031(5) 0.056(6) 0.101(10) 0.023(4) -0.032(5) -0.049(7)
C52 0.026(5) 0.053(6) 0.108(10) 0.014(4) -0.020(5) -0.026(6)
C53 0.045(9) 0.072(11) 0.086(13) 0.027(8) 0.002(9) -0.004(10)

loop_
_atom_type_symbol
_atom_type_scat_dispersion_real
_atom_type_scat_dispersion_imag
_atom_type_scat_Cromer_Mann_a1
_atom_type_scat_Cromer_Mann_a2
_atom_type_scat_Cromer_Mann_a3
_atom_type_scat_Cromer_Mann_a4
_atom_type_scat_Cromer_Mann_b1
_atom_type_scat_Cromer_Mann_b2
_atom_type_scat_Cromer_Mann_b3
_atom_type_scat_Cromer_Mann_b4
_atom_type_scat_Cromer_Mann_c
_atom_type_scat_source
_atom_type_scat_dispersion_source
C 0.00347 0.00161 2.31000 1.02000 1.58860 0.86500 20.84390 10.20750 0.56870 51.65120 0.215599998832 'International Tables Volume C Table 6.1.1.4 (pp. 500-502)' 'Henke, Gullikson and Davis, At. Data and Nucl. Data Tables, 1993, 54, 2'
Ag -0.87744 1.09825 19.28080 16.68850 4.80450 1.04630 0.64460 7.47260 24.66050 99.81560 5.17899990082 'International Tables Volume C Table 6.1.1.4 (pp. 500-502)' 'Henke, Gullikson and Davis, At. Data and Nucl. Data Tables, 1993, 54, 2'
F 0.01794 0.01033 3.53920 2.64120 1.51700 1.02430 10.28250 4.29440 0.26150 26.14760 0.277599990368 'International Tables Volume C Table 6.1.1.4 (pp. 500-502)' 'Henke, Gullikson and Davis, At. Data and Nucl. Data Tables, 1993, 54, 2'
H 0.00000 0.00000 0.49300 0.32291 0.14019 0.04081 10.51090 26.12570 3.14236 57.79970 0.0030380000826 'International Tables Volume C Table 6.1.1.4 (pp. 500-502)' 'Henke, Gullikson and Davis, At. Data and Nucl. Data Tables, 1993, 54, 2'
O 0.01158 0.00611 3.04850 2.28680 1.54630 0.86700 13.27710 5.70110 0.32390 32.90890 0.250800013542 'International Tables Volume C Table 6.1.1.4 (pp. 500-502)' 'Henke, Gullikson and Davis, At. Data and Nucl. Data Tables, 1993, 54, 2'
N 0.00653 0.00323 12.21260 3.13220 2.01250 1.16630 0.00570 9.89330 28.99750 0.58260 -11.5290002823 'International Tables Volume C Table 6.1.1.4 (pp. 500-502)' 'Henke, Gullikson and Davis, At. Data and Nucl. Data Tables, 1993, 54, 2'

loop_
_geom_angle_atom_site_label_1
_geom_angle_atom_site_label_2
_geom_angle_atom_site_label_3
_geom_angle
_geom_angle_site_symmetry_1
_geom_angle_site_symmetry_3
N1 Ag1 Ag2 85.08(15) . .
O1 Ag1 Ag2 82.90(13) . .
O1 Ag1 N1 132.3(2) . .
O3 Ag1 Ag2 82.43(11) . .
O3 Ag1 Ag2 159.91(12) 2_576 .
O3 Ag1 N1 118.9(2) . .
O3 Ag1 N1 101.82(19) 2_576 .
O3 Ag1 O1 105.0(2) . .
O3 Ag1 O1 105.06(19) 2_576 .
N2 Ag2 Ag1 107.97(14) . .
O2 Ag2 Ag1 75.28(14) . .
O2 Ag2 N2 120.4(2) . .
O4 Ag2 Ag1 78.45(13) . .
O4 Ag2 N2 116.8(2) . .
O4 Ag2 O2 121.8(2) . .
C51 Ag2 Ag1 149.5(2) . .
C51 Ag2 N2 101.7(3) . .
C51 Ag2 O2 95.8(3) . .
C51 Ag2 O4 82.1(3) . .
O1 C1 C2 115.0(7) . .
O2 C1 C2 114.6(7) . .
O2 C1 O1 130.3(8) . .
C3 C2 C1 112.3(8) . .
F2A C2 C1 111.1(7) . .
F2A C2 C3 108.3(8) . .
F2B C2 C1 111.5(7) . .
F2B C2 C3 106.8(8) . .
F2B C2 F2A 106.7(7) . .
C4 C3 C2 121.6(12) . .
F3B C3 F3A 86.4(11) . .
F3Z C3 F3Y 102.7(13) . .
F4B C4 F4A 101.4(14) . .
F4C C4 F4A 118.9(18) . .
F4C C4 F4B 118.9(18) . .
F4Y C4 F4X 107.2(13) . .
F4Z C4 F4X 102.6(13) . .
F4Z C4 F4Y 111.0(14) . .
O3 C5 C6 116.4(5) . .
O4 C5 C6 114.3(6) . .
O4 C5 O3 129.3(5) . .
C7 C6 C5 114.6(4) . .
F6A C6 C5 111.6(5) . .
F6A C6 C7 109.1(4) . .
F6B C6 C5 111.3(5) . .
F6B C6 C7 103.4(4) . .
F6B C6 F6A 106.27(10) . .
C8 C7 C6 117.2(4) . .
F7B C7 F7A 106.26(11) . .
F7Z C7 F7Y 106.28(11) . .
F8B C8 F8A 106.35(11) . .
F8C C8 F8A 111.7(9) . .
F8C C8 F8B 106.31(11) . .
F8Y C8 F8X 106.22(11) . .
F8Z C8 F8X 107.2(19) . .
F8Z C8 F8Y 106.28(11) . .
C200 C100 C101 120.4(7) 2_566 .
C102 C101 C100 119.5(7) . .
C202 C102 C101 119.4(6) 2_566 .
N1 C102 C101 119.6(6) . .
N1 C102 C202 121.0(6) . 2_566
C203 C103 C104 118.4(6) 2_566 .
N1 C103 C104 120.2(6) . .
N1 C103 C203 121.3(6) . 2_566
C105 C104 C103 120.6(7) . .
C106 C105 C104 121.7(8) . .
C204 C106 C105 119.5(7) 2_566 .
C201 C200 C100 122.1(7) . 2_566
C202 C201 C200 119.8(7) . .
C201 C202 C102 118.6(6) . 2_566
N2 C202 C102 120.7(7) . 2_566
N2 C202 C201 120.6(7) . .
C204 C203 C103 118.2(6) . 2_566
N2 C203 C103 120.3(6) . 2_566
N2 C203 C204 121.5(6) . .
C203 C204 C106 121.6(7) . 2_566
C102 N1 Ag1 121.0(5) . .
C103 N1 Ag1 120.0(5) . .
C103 N1 C102 117.8(6) . .
C202 N2 Ag2 121.6(5) . .
C203 N2 Ag2 119.5(4) . .
C203 N2 C202 118.8(6) . .
C1 O1 Ag1 116.8(5) . .
C1 O2 Ag2 127.4(5) . .
C5 O3 Ag1 135.6(4) . 2_576
C5 O3 Ag1 121.3(4) . .
C5 O4 Ag2 128.1(4) . .
C50 C51 Ag2 89.0(6) . .
C52 C51 Ag2 97.0(6) . .
C52 C51 C50 121.4(10) . .
C52 C50 C51 121.2(11) 2_666 .
C50 C52 C51 117.4(12) 2_666 .
C70 C71 C72 122.9(19) . .
C70 C72 C71 129.1(19) 2_565 .
C72 C70 C71 108.0(17) 2_565 .
C60 C62 C61 124(2) 2_665 .
C60 C61 C62 114.7(14) . .
C61 C60 C62 121(2) . 2_665

loop_
_geom_bond_atom_site_label_1
_geom_bond_atom_site_label_2
_geom_bond_distance
_geom_bond_site_symmetry_2
Ag1 Ag2 2.9984(8) .
Ag1 N1 2.259(6) .
Ag1 O1 2.263(5) .
Ag1 O3 2.464(5) 2_576
Ag1 O3 2.343(5) .
Ag2 N2 2.300(6) .
Ag2 O2 2.254(6) .
Ag2 O4 2.314(6) .
Ag2 C51 2.714(9) .
C1 C2 1.551(11) .
C1 O1 1.242(9) .
C1 O2 1.237(9) .
C2 C3 1.479(16) .
C2 F2A 1.328(10) .
C2 F2B 1.337(10) .
C3 C4 1.517(19) .
C3 F3A 1.71(2) .
C3 F3B 1.287(18) .
C3 F3Y 1.176(17) .
C3 F3Z 1.53(2) .
C4 F4A 1.32(2) .
C4 F4B 1.56(2) .
C4 F4C 1.15(2) .
C4 F4X 1.40(2) .
C4 F4Y 1.285(18) .
C4 F4Z 1.37(2) .
C5 C6 1.5398(10) .
C5 O3 1.235(8) .
C5 O4 1.235(9) .
C6 C7 1.5395(10) .
C6 F6A 1.3499(10) .
C6 F6B 1.3499(10) .
C7 C8 1.5394(10) .
C7 F7A 1.3499(10) .
C7 F7B 1.3500(10) .
C7 F7Y 1.3498(10) .
C7 F7Z 1.3500(10) .
C8 F8A 1.3498(10) .
C8 F8B 1.3491(10) .
C8 F8C 1.3500(10) .
C8 F8X 1.3504(10) .
C8 F8Y 1.3501(10) .
C8 F8Z 1.3496(10) .
C100 C101 1.367(11) .
C100 C200 1.399(12) 2_566
C101 C102 1.435(10) .
C102 C202 1.421(10) 2_566
C102 N1 1.356(9) .
C103 C104 1.431(11) .
C103 C203 1.441(9) 2_566
C103 N1 1.324(9) .
C104 C105 1.341(11) .
C105 C106 1.426(11) .
C106 C204 1.354(11) 2_566
C200 C201 1.354(11) .
C201 C202 1.431(10) .
C202 N2 1.336(9) .
C203 C204 1.427(10) .
C203 N2 1.335(9) .
C51 C50 1.353(17) .
C51 C52 1.383(17) .
C50 C52 1.414(15) 2_666
C52 C53 1.49(2) .
C71 C72 1.27(2) .
C71 C70 1.42(2) .
C72 C70 1.39(2) 2_565
C72 C73 1.403(16) .
C62 C61 1.425(15) .
C62 C60 1.22(3) 2_665
C61 C60 1.423(15) .
C61 C63 1.439(15) .

loop_
_restr_distance_atom_site_label_1
_restr_distance_atom_site_label_2
_restr_distance_site_symmetry_2
_restr_distance_target
_restr_distance_target_weight_param
_restr_distance_diff
C5 C6 1 1.5400 0.0010 0.0002
C6 C7 1 1.5400 0.0010 0.0005
C6 F6A 1 1.3500 0.0010 0.0001
C6 F6B 1 1.3500 0.0010 0.0001
C7 C8 1 1.5400 0.0010 0.0006
C7 F7A 1 1.3500 0.0010 0.0001
C7 F7B 1 1.3500 0.0010 0.0000
C7 F7Y 1 1.3500 0.0010 0.0002
C7 F7Z 1 1.3500 0.0010 -0.0000
C8 F8A 1 1.3500 0.0010 0.0002
C8 F8B 1 1.3500 0.0010 0.0009
C8 F8C 1 1.3500 0.0010 -0.0000
C8 F8X 1 1.3500 0.0010 -0.0004
C8 F8Y 1 1.3500 0.0010 -0.0001
C8 F8Z 1 1.3500 0.0010 0.0004
F6A F6B 1 2.1600 0.0010 -0.0000
F7A F7B 1 2.1600 0.0010 0.0001
F8A F8B 1 2.1600 0.0010 -0.0004
F8B F8C 1 2.1600 0.0010 -0.0000
C62 C63 1 2.5570 0.0200 0.0789
C62 C63 1 2.4090 0.0200 -0.0691
C73 C72 1 1.4400 0.0200 0.0370
C61 C62 1 1.4030 0.0200 -0.0223
C61 C60 1 1.4030 0.0200 -0.0199
C61 C63 1 1.4410 0.0200 0.0024
C60 C62 1 2.4090 0.0200 0.0110
C60 C63 1 2.5570 0.0200 0.0142
F8X F8Y 1 2.1600 0.0010 0.0002
F8Y F8Z 1 2.1600 0.0010 -0.0001
F7Z F7Y 1 2.1600 0.0010 -0.0001

loop_
_publcif_info_datablock.id
_publcif_info_datablock.publ_exptl
_publcif_info_datablock.publ_geom
_publcif_info_datablock.structure
{dadff06d-799b-40e8-b246-164ea9928ead} y y y
{a00d8c8a-2134-45e3-832c-9066e116f709} y y y
{5aa61258-3b20-483e-9b99-3ea75f66a2ee} y y y
{6b280de4-1b2d-4482-a45b-0ca7192d8a70} y y y
{de7d9a79-ff08-4f1f-8843-3f4e2c7603b7} y y y
{43b4545e-c65d-43d8-917a-b92b9f8d713c} y y y

loop_
_publcif_info_exptl_table_extra_item
sin_theta_over_lambda_max
